data_7010020
loop_
_publ_author_name
'Powell, Anthony V.'
'Boissi\`ere, Sylvain'
'Chippindale, Ann M.'

_publ_section_title
;
 A new mixed-valent copper--antimony sulfide:
 [H2NCH2CH2NH2]0.5[Cu2SbS3]
;
_journal_issue 22
_journal_name_full 'Journal of the Chemical Society, Dalton Transactions'
_journal_page_first 4192
_journal_paper_doi 10.1039/b005111j
_journal_year 2000
_chemical_compound_source
;
solvothermal synthesis
;
_chemical_formula_moiety ' C1 H4 Sb1 Cu2 S3 N1 '
_chemical_formula_sum 'C H4 Cu2 N S3 Sb'
_chemical_formula_weight 375.06
_chemical_melting_point ?
_chemical_name_systematic
;
ethylenediamine copper-antimony sulphide
;
_space_group_IT_number 14
_symmetry_cell_setting monoclinic
_symmetry_space_group_name_Hall '-P 2yn'
_symmetry_space_group_name_H-M 'P 1 21/n 1'
_atom_sites_solution_hydrogens geom
_atom_sites_solution_primary direct
_audit_creation_date 00-05-11
_audit_creation_method CRYSTALS
_cell_angle_alpha 90
_cell_angle_beta 112.92(1)
_cell_angle_gamma 90
_cell_formula_units_Z 4.00
_cell_length_a 6.101(1)
_cell_length_b 18.445(3)
_cell_length_c 6.518(1)
_cell_measurement_reflns_used 2759
_cell_measurement_temperature 150
_cell_measurement_theta_max 27
_cell_measurement_theta_min 0
_cell_volume 675.58(19)
_computing_cell_refinement
;
DIP2000 software DENZO (Otwinowski & Minor, 1996)
;
_computing_data_collection 'DIP2000 software Xpress (MAC Science, 1989)'
_computing_data_reduction
;
DIP2000 software DENZO (Otwinowski & Minor, 1996)
;
_computing_molecular_graphics
;
ATOMS for Windows v4.0
Cameron
;
_computing_publication_material
;
CRYSTALS Issue 10 (Watkin, Prout, Carruthers & Betteridge, 1996)
;
_computing_structure_refinement
;
CRYSTALS Issue 10 (Watkin, Prout, Carruthers & Betteridge, 1996)
;
_computing_structure_solution 'SIR92 (Giacovazzo et al, 1992)'
_diffrn_ambient_temperature 150
_diffrn_measurement_device '  Enraf-Nonius DIP2020 '
_diffrn_measurement_method \wA
_diffrn_radiation_monochromator graphite
_diffrn_radiation_type 'Mo K\a'
_diffrn_radiation_wavelength 0.71069
_diffrn_reflns_av_R_equivalents 0.059
_diffrn_reflns_limit_h_max 7
_diffrn_reflns_limit_h_min 0
_diffrn_reflns_limit_k_max 23
_diffrn_reflns_limit_k_min 0
_diffrn_reflns_limit_l_max 7
_diffrn_reflns_limit_l_min -8
_diffrn_reflns_number 2759
_diffrn_reflns_theta_max 26.57
_diffrn_reflns_theta_min 0.00
_diffrn_standards_decay_% 0.00
_diffrn_standards_number 0
_exptl_absorpt_coefficient_mu 11.05
_exptl_absorpt_correction_type none
_exptl_crystal_colour ' orange '
_exptl_crystal_density_diffrn 3.69
_exptl_crystal_description ' plate '
_exptl_crystal_F_000 696.04
_exptl_crystal_size_max 0.40
_exptl_crystal_size_mid 0.30
_exptl_crystal_size_min 0.02
_refine_diff_density_max 2.71
_refine_diff_density_min -2.43
_refine_ls_extinction_method None
_refine_ls_goodness_of_fit_obs 1.0875
_refine_ls_hydrogen_treatment noref
_refine_ls_matrix_type full
_refine_ls_number_parameters 73
_refine_ls_number_reflns 1128
_refine_ls_R_factor_obs 0.0553
_refine_ls_shift/esd_max 0.000257
_refine_ls_structure_factor_coef F
_refine_ls_wR_factor_obs 0.0645
_reflns_limit_h_max 7
_reflns_limit_h_min -7
_reflns_limit_k_max 23
_reflns_limit_k_min 0
_reflns_limit_l_max 8
_reflns_limit_l_min 0
_reflns_number_observed 1128
_reflns_number_total 1327
_reflns_observed_criterion >3.00\s(I)
_cod_data_source_file b005111j.txt
_cod_data_source_block CRYSTALS_cif
_cod_depositor_comments
;
The following automatic conversions were performed:
'_symmetry_cell_setting' value 'Monoclinic ' changed to 'monoclinic'
according to '/home/adriana/struct/CIF-dictionaries/cif_core.dic'
dictionary named 'cif_core.dic' version 2.4.1 from
2010-06-29.

'_exptl_absorpt_correction_type' value 'NONE' changed to
'none' according to '/home/adriana/struct/CIF-dictionaries/cif_core.dic'
dictionary named 'cif_core.dic' version 2.4.1 from 2010-06-29.

Automatic conversion script
Id: cif_fix_enum 1555 2011-01-17 13:19:09Z saulius 

The following automatic conversions were performed:

'_chemical_melting_point' value 'not measured' was changed to '?' -
the value is undefined or not given.

Automatic conversion script
Id: cif_fix_values 1569 2011-02-09 13:29:24Z adriana 

The following automatic conversions were performed:

'_atom_sites_solution_primary' value 'Direct_Methods' was changed to
'direct'.

'_atom_sites_solution_hydrogens' value 'Geometric' was changed to
'geom'.

Automatic conversion script
Id: cif_fix_values 6452 2018-10-05 10:23:21Z andrius 
;
_cod_original_cell_volume 675.56
_cod_original_sg_symbol_H-M 'P 1 21/n 1 '
_cod_original_formula_sum ' C1 H4 Sb1 Cu2 S3 N1 '
_cod_database_code 7010020

loop_
_symmetry_equiv_pos_as_xyz
x,y,z
-x,-y,-z
-x+1/2,y+1/2,-z+1/2
x+1/2,-y+1/2,z+1/2

loop_
_atom_site_aniso_label
_atom_site_aniso_U_11
_atom_site_aniso_U_22
_atom_site_aniso_U_33
_atom_site_aniso_U_23
_atom_site_aniso_U_13
_atom_site_aniso_U_12
SB1 0.0085(3) 0.0139(4) 0.0062(4) 0.0009(1) -0.0003(3) -0.0004(1)
CU1 0.0111(5) 0.0200(5) 0.0110(5) -0.0007(3) -0.0010(4) -0.0015(3)
CU2 0.0176(5) 0.0193(5) 0.0143(5) -0.0011(3) 0.0067(4) -0.0017(3)
S1 0.0107(7) 0.0179(8) 0.0077(7) 0.0013(5) 0.0005(6) 0.0015(5)
S2 0.0107(7) 0.0158(8) 0.0082(7) 0.0004(5) 0.0001(6) 0.0004(6)
S3 0.0099(8) 0.0181(9) 0.0089(8) 0.0008(5) 0.0024(7) 0.0012(5)
N1 0.013(3) 0.024(3) 0.015(3) -0.003(2) 0.001(3) -0.003(2)
C1 0.016(3) 0.015(3) 0.024(4) -0.001(3) 0.003(3) -0.005(3)

loop_
_atom_site_label
_atom_site_fract_x
_atom_site_fract_y
_atom_site_fract_z
_atom_site_U_iso_or_equiv
_atom_site_occupancy
_atom_site_thermal_displace_type
SB1 0.83273(7) 0.19588(2) -0.07618(7) 0.0095 1.0000 Uani
CU1 0.9317(1) 0.32821(5) -0.1782(1) 0.0141 1.0000 Uani
CU2 0.8988(2) 0.18099(5) 0.4182(2) 0.0167 1.0000 Uani
S1 1.0640(3) 0.11314(9) 0.2170(3) 0.0119 1.0000 Uani
S2 0.7298(3) 0.11300(9) -0.3902(3) 0.0118 1.0000 Uani
S3 0.4572(3) 0.19842(8) -0.0237(3) 0.0120 1.0000 Uani
N1 1.227(1) 0.5442(3) -0.248(1) 0.0176 1.0000 Uani
C1 1.030(1) 0.4958(4) -0.377(1) 0.0182 1.0000 Uani
H11 1.2643 0.5382 -0.0856 0.0170 1.0000 Uiso
H12 1.1799 0.5957 -0.2924 0.0170 1.0000 Uiso
H101 0.8864 0.5082 -0.3448 0.0180 1.0000 Uiso
H102 1.0771 0.4444 -0.3318 0.0180 1.0000 Uiso

loop_
_atom_type_symbol
_atom_type_scat_dispersion_real
_atom_type_scat_dispersion_imag
_atom_type_scat_Cromer_Mann_a1
_atom_type_scat_Cromer_Mann_b1
_atom_type_scat_Cromer_Mann_a2
_atom_type_scat_Cromer_Mann_b2
_atom_type_scat_Cromer_Mann_a3
_atom_type_scat_Cromer_Mann_b3
_atom_type_scat_Cromer_Mann_a4
_atom_type_scat_Cromer_Mann_b4
_atom_type_scat_Cromer_Mann_c
_atom_type_scat_source
'C   ' 0.0020 0.0020 2.3100 20.8439 1.0200 10.2075 1.5886 0.5687 0.8650 51.6512 0.2156 International_Tables_Vol_IV_Table_2.2B
'H   ' 0.0000 0.0000 0.4930 10.5109 0.3229 26.1257 0.1402 3.1424 0.0408 57.7997 0.0030 International_Tables_Vol_IV_Table_2.2B
'Cu  ' 0.2630 1.2660 13.3380 3.5828 7.1676 0.2470 5.6158 11.3966 1.6735 64.8126 1.1910 International_Tables_Vol_IV_Table_2.2B
'N   ' 0.0040 0.0030 12.2126 0.0057 3.1322 9.8933 2.0125 28.9975 1.1663 0.5826 -11.5290 International_Tables_Vol_IV_Table_2.2B
'S   ' 0.1100 0.1240 6.9053 1.4679 5.2034 22.2151 1.4379 0.2536 1.5863 56.1720 0.8669 International_Tables_Vol_IV_Table_2.2B
'Sb  ' -0.8160 1.5460 19.6418 5.3034 19.0455 0.4607 5.0371 27.9074 2.6827 75.2825 4.5909 International_Tables_Vol_IV_Table_2.2B

loop_
_geom_angle_atom_site_label_1
_geom_angle_site_symmetry_1
_geom_angle_atom_site_label_2
_geom_angle_site_symmetry_2
_geom_angle_atom_site_label_3
_geom_angle_site_symmetry_3
_geom_angle
_geom_angle_publ_flag
CU1 . SB1 . CU2 . 113.01(3) no
CU1 . SB1 . S1 . 130.98(5) no
CU2 . SB1 . S1 . 47.51(4) no
CU1 . SB1 . S2 . 112.05(4) no
CU2 . SB1 . S2 . 134.85(4) no
S1 . SB1 . S2 . 98.50(5) no
CU1 . SB1 . S3 . 109.50(4) no
CU2 . SB1 . S3 . 66.78(4) no
S1 . SB1 . S3 . 101.03(5) no
S2 . SB1 . S3 . 100.43(5) no
SB1 . CU1 . CU2 4_554 102.00(3) no
SB1 . CU1 . S1 4_454 102.24(5) no
CU2 4_554 CU1 . S1 4_454 155.61(6) no
SB1 . CU1 . S2 4_555 114.24(5) no
CU2 4_554 CU1 . S2 4_555 53.83(5) no
S1 4_454 CU1 . S2 4_555 112.43(6) no
SB1 . CU1 . S3 4_554 98.79(5) no
CU2 4_554 CU1 . S3 4_554 75.62(5) no
S1 4_454 CU1 . S3 4_554 103.23(7) no
S2 4_555 CU1 . S3 4_554 123.16(7) no
SB1 . CU2 . CU1 4_455 93.79(3) no
SB1 . CU2 . S1 . 50.69(4) no
CU1 4_455 CU2 . S1 . 119.55(6) no
SB1 . CU2 . S2 1_556 135.62(6) no
CU1 4_455 CU2 . S2 1_556 54.97(5) no
S1 . CU2 . S2 1_556 113.80(7) no
SB1 . CU2 . S3 4_555 92.02(5) no
CU1 4_455 CU2 . S3 4_555 100.71(6) no
S1 . CU2 . S3 4_555 123.58(7) no
S2 1_556 CU2 . S3 4_555 121.65(7) no
SB1 . S1 . CU1 4_555 97.85(6) no
SB1 . S1 . CU2 . 81.80(6) no
CU1 4_555 S1 . CU2 . 99.48(7) no
SB1 . S2 . CU1 4_454 104.60(6) no
SB1 . S2 . CU2 1_554 95.26(6) no
CU1 4_454 S2 . CU2 1_554 71.20(6) no
SB1 . S3 . CU1 4_455 122.77(8) no
SB1 . S3 . CU2 4_454 95.20(6) no
CU1 4_455 S3 . CU2 4_454 107.39(7) no
C1 . N1 . H11 . 109.5(6) no
C1 . N1 . H12 . 109.5(5) no
H11 . N1 . H12 . 109.5(5) no
N1 . C1 . C1 2_764 110.2(7) no
N1 . C1 . H101 . 109.3(6) no
C1 2_764 C1 . H101 . 109.3(8) no
N1 . C1 . H102 . 109.3(6) no
C1 2_764 C1 . H102 . 109.3(8) no
H101 . C1 . H102 . 109.5(7) no

loop_
_geom_bond_atom_site_label_1
_geom_bond_site_symmetry_1
_geom_bond_atom_site_label_2
_geom_bond_site_symmetry_2
_geom_bond_distance
_geom_bond_publ_flag
SB1 . CU1 . 2.6605(9) yes
SB1 . CU2 . 3.100(1) yes
SB1 . S1 . 2.423(2) yes
SB1 . S2 . 2.433(2) yes
SB1 . S3 . 2.445(2) yes
CU1 . CU2 4_554 2.674(1) yes
CU1 . S1 4_454 2.340(2) yes
CU1 . S2 4_555 2.313(2) yes
CU1 . S3 4_554 2.368(2) yes
CU2 . S1 . 2.309(2) yes
CU2 . S2 1_556 2.280(2) yes
CU2 . S3 4_555 2.261(2) yes
N1 . C1 . 1.470(9) yes
N1 . H11 . 1.000(6) no
N1 . H12 . 1.000(6) no
C1 . C1 2_764 1.51(2) yes
C1 . H101 . 1.000(7) no
C1 . H102 . 1.000(7) no
